data_8106223
loop_
_publ_author_name
'Fan, Hui-Tao'
'Ding, Jie'
'Xie, Jing-Peng'
'Wang, Kun'

_publ_section_title
;
 Crystal structure of bis{catena-poly[(\m2-1,2-bis(4-pyridyl)ethane-\k2
 N:N&#x2032;)silver(I)]}
 diaqua-bis(5-(4-carboxyphenyl)pyridine-2-carboxylato-\k2
 N,O)-(\m2-1,2-bis(4-pyridyl)ethane-\k2 N:N&#x2032;)disilver(I)
 octahydrate, C31H35Ag2N4O9
;
_journal_issue 4
_journal_name_full 'Zeitschrift f\"ur Kristallographie - New Crystal Structures'
_journal_page_first 585
_journal_page_last 587
_journal_paper_doi 10.1515/ncrs-2017-0345
_journal_volume 233
_journal_year 2018
_chemical_formula_sum 'C31 H35 Ag2 N4 O9'
_chemical_formula_weight 823.37
_space_group_crystal_system triclinic
_space_group_IT_number 2
_space_group_name_Hall '-P 1'
_space_group_name_H-M_alt 'P -1'
_atom_sites_solution_hydrogens mixed
_cell_angle_alpha 85.491(4)
_cell_angle_beta 84.285(5)
_cell_angle_gamma 72.413(4)
_cell_formula_units_Z 2
_cell_length_a 8.8351(5)
_cell_length_b 13.1492(6)
_cell_length_c 14.7094(8)
_cell_measurement_reflns_used 3575
_cell_measurement_temperature 293(2)
_cell_measurement_theta_max 28.9070
_cell_measurement_theta_min 3.2920
_cell_volume 1618.76(15)
_computing_structure_refinement 'SHELXL-2016/4 (Sheldrick, 2016)'
_diffrn_ambient_temperature 293(2)
_diffrn_measured_fraction_theta_full 0.998
_diffrn_measured_fraction_theta_max 0.998
_diffrn_measurement_device_type 'Xcalibur, Eos, Gemini'
_diffrn_radiation_type MoK\a
_diffrn_radiation_wavelength 0.71073
_diffrn_reflns_av_R_equivalents 0.0202
_diffrn_reflns_av_unetI/netI 0.0360
_diffrn_reflns_Laue_measured_fraction_full 0.998
_diffrn_reflns_Laue_measured_fraction_max 0.998
_diffrn_reflns_limit_h_max 10
_diffrn_reflns_limit_h_min -10
_diffrn_reflns_limit_k_max 15
_diffrn_reflns_limit_k_min -15
_diffrn_reflns_limit_l_max 17
_diffrn_reflns_limit_l_min -14
_diffrn_reflns_number 10674
_diffrn_reflns_point_group_measured_fraction_full 0.998
_diffrn_reflns_point_group_measured_fraction_max 0.998
_diffrn_reflns_theta_full 24.999
_diffrn_reflns_theta_max 24.999
_diffrn_reflns_theta_min 2.984
_exptl_absorpt_coefficient_mu 1.269
_exptl_absorpt_correction_T_max 1.00000
_exptl_absorpt_correction_T_min 0.89037
_exptl_absorpt_correction_type multi-scan
_exptl_absorpt_process_details SADABS
_exptl_crystal_colour colorless
_exptl_crystal_density_diffrn 1.689
_exptl_crystal_description block
_exptl_crystal_F_000 830
_exptl_crystal_size_max 0.200
_exptl_crystal_size_mid 0.180
_exptl_crystal_size_min 0.160
_refine_diff_density_max 0.905
_refine_diff_density_min -0.477
_refine_diff_density_rms 0.066
_refine_ls_extinction_coef .
_refine_ls_extinction_method none
_refine_ls_goodness_of_fit_ref 1.009
_refine_ls_hydrogen_treatment constr
_refine_ls_matrix_type full
_refine_ls_number_parameters 419
_refine_ls_number_reflns 5698
_refine_ls_number_restraints 18
_refine_ls_restrained_S_all 1.087
_refine_ls_R_factor_all 0.0526
_refine_ls_R_factor_gt 0.0382
_refine_ls_shift/su_max 0.001
_refine_ls_shift/su_mean 0.000
_refine_ls_structure_factor_coef Fsqd
_refine_ls_weighting_details 'w=1/[\s^2^(Fo^2^)+(0.0256P)^2^+1.8153P] where P=(Fo^2^+2Fc^2^)/3'
_refine_ls_weighting_scheme calc
_refine_ls_wR_factor_gt 0.0740
_refine_ls_wR_factor_ref 0.0796
_reflns_Friedel_coverage 0.000
_reflns_Friedel_fraction_full .
_reflns_Friedel_fraction_max .
_reflns_number_gt 4546
_reflns_number_total 5698
_reflns_threshold_expression 'I > 2\s(I)'
_cod_data_source_file suppl_ncrs-2017-0345_suppl.cif
_cod_data_source_block A
_cod_database_code 8106223
_shelx_space_group_comment
;
The symmetry employed for this shelxl refinement is uniquely defined
by the following loop, which should always be used as a source of
symmetry information in preference to the above space-group names.
They are only intended as comments.
;
_shelx_estimated_absorpt_t_min 0.785
_shelx_estimated_absorpt_t_max 0.823

loop_
_space_group_symop_operation_xyz
'x, y, z'
'-x, -y, -z'

loop_
_atom_site_label
_atom_site_type_symbol
_atom_site_fract_x
_atom_site_fract_y
_atom_site_fract_z
_atom_site_U_iso_or_equiv
_atom_site_adp_type
_atom_site_occupancy
_atom_site_site_symmetry_order
_atom_site_calc_flag
_atom_site_refinement_flags_posn
_atom_site_refinement_flags_adp
_atom_site_refinement_flags_occupancy
_atom_site_disorder_assembly
_atom_site_disorder_group
AG1 Ag 0.14446(4) 1.04441(2) 0.48144(2) 0.05172(11) Uani 1 1 d . U . . .
AG2 Ag 0.11176(4) 0.91201(2) 0.86438(2) 0.05760(12) Uani 1 1 d . . . . .
C1 C 0.4138(4) 0.9203(3) 0.6026(2) 0.0347(8) Uani 1 1 d . . . . .
C2 C 0.5596(5) 0.8558(3) 0.6274(3) 0.0422(9) Uani 1 1 d . . . . .
H2 H 0.590154 0.858156 0.685730 0.051 Uiso 1 1 calc R U . . .
C3 C 0.6603(4) 0.7877(3) 0.5658(3) 0.0406(9) Uani 1 1 d . . . . .
H3 H 0.758090 0.743311 0.582810 0.049 Uiso 1 1 calc R U . . .
C4 C 0.6157(4) 0.7853(3) 0.4782(2) 0.0338(8) Uani 1 1 d . . . . .
C5 C 0.4693(4) 0.8571(3) 0.4579(3) 0.0367(8) Uani 1 1 d . . . . .
H5 H 0.438285 0.859777 0.398915 0.044 Uiso 1 1 calc R U . . .
C6 C 0.7146(4) 0.7085(3) 0.4117(3) 0.0362(8) Uani 1 1 d . . . . .
C7 C 0.8138(4) 0.6105(3) 0.4424(3) 0.0466(10) Uani 1 1 d . . . . .
H7 H 0.818408 0.594570 0.504941 0.056 Uiso 1 1 calc R U . . .
C8 C 0.9049(4) 0.5366(3) 0.3825(3) 0.0464(10) Uani 1 1 d . . . . .
H8 H 0.968164 0.471338 0.405403 0.056 Uiso 1 1 calc R U . . .
C9 C 0.9045(4) 0.5573(3) 0.2894(3) 0.0380(9) Uani 1 1 d . . . . .
C10 C 0.8039(5) 0.6543(3) 0.2583(3) 0.0469(10) Uani 1 1 d . . . . .
H10 H 0.798977 0.669718 0.195645 0.056 Uiso 1 1 calc R U . . .
C11 C 0.7114(5) 0.7283(3) 0.3181(3) 0.0459(10) Uani 1 1 d . . . . .
H11 H 0.645699 0.792693 0.295121 0.055 Uiso 1 1 calc R U . . .
C12 C 0.2920(5) 0.9865(3) 0.6733(3) 0.0465(10) Uani 1 1 d . . . . .
C13 C 1.0100(4) 0.4750(3) 0.2249(3) 0.0435(10) Uani 1 1 d . . . . .
C14 C 0.4265(5) 0.7384(3) 0.8345(3) 0.0495(11) Uani 1 1 d . . . . .
H14 H 0.464926 0.797225 0.829721 0.059 Uiso 1 1 calc R U . . .
C15 C 0.5333(5) 0.6392(3) 0.8226(3) 0.0511(11) Uani 1 1 d . . . . .
H15 H 0.641121 0.631798 0.809382 0.061 Uiso 1 1 calc R U . . .
C16 C 0.4794(5) 0.5507(3) 0.8303(3) 0.0409(9) Uani 1 1 d . . . . .
C17 C 0.3192(5) 0.5671(3) 0.8503(3) 0.0463(10) Uani 1 1 d . . . . .
H17 H 0.278588 0.509205 0.856906 0.056 Uiso 1 1 calc R U . . .
C18 C 0.2183(5) 0.6689(3) 0.8607(3) 0.0491(10) Uani 1 1 d . . . . .
H18 H 0.109957 0.678113 0.873725 0.059 Uiso 1 1 calc R U . . .
C19 C 0.5918(5) 0.4391(3) 0.8200(3) 0.0492(10) Uani 1 1 d . . . . .
H19A H 0.544338 0.398642 0.785225 0.059 Uiso 1 1 calc R U . . .
H19B H 0.690414 0.442922 0.786481 0.059 Uiso 1 1 calc R U . . .
C20 C 0.6270(5) 0.3830(3) 0.9123(3) 0.0581(12) Uani 1 1 d . . . . .
H20A H 0.528235 0.379660 0.945826 0.070 Uiso 1 1 calc R U . . .
H20B H 0.674680 0.423522 0.946894 0.070 Uiso 1 1 calc R U . . .
C21 C 0.7390(5) 0.2710(3) 0.9029(3) 0.0479(10) Uani 1 1 d . . . . .
C22 C 0.8949(6) 0.2541(3) 0.8759(4) 0.0779(17) Uani 1 1 d . . . . .
H22 H 0.934813 0.311983 0.863720 0.093 Uiso 1 1 calc R U . . .
C23 C 0.9957(5) 0.1514(3) 0.8662(4) 0.0762(16) Uani 1 1 d . . . . .
H23 H 1.102141 0.142439 0.846785 0.091 Uiso 1 1 calc R U . . .
C24 C 0.7975(6) 0.0824(3) 0.9097(4) 0.0730(16) Uani 1 1 d . . . . .
H24 H 0.760417 0.023315 0.922347 0.088 Uiso 1 1 calc R U . . .
C25 C 0.6898(6) 0.1830(3) 0.9198(4) 0.0783(17) Uani 1 1 d . . . . .
H25 H 0.583551 0.189977 0.938318 0.094 Uiso 1 1 calc R U . . .
C26 C -0.1352(5) 1.2283(3) 0.4012(3) 0.0578(12) Uani 1 1 d . . . . .
H26 H -0.095845 1.191815 0.348089 0.069 Uiso 1 1 calc R U . . .
C27 C -0.2631(6) 1.3149(3) 0.3961(4) 0.0691(14) Uani 1 1 d . . . . .
H27 H -0.309380 1.336007 0.340967 0.083 Uiso 1 1 calc R U . . .
C28 C -0.3241(5) 1.3710(3) 0.4702(4) 0.0628(14) Uani 1 1 d . . . . .
C29 C -0.2529(6) 1.3366(4) 0.5505(4) 0.0746(16) Uani 1 1 d . . . . .
H29 H -0.292729 1.373372 0.603336 0.089 Uiso 1 1 calc R U . . .
C30 C -0.1174(5) 1.2441(3) 0.5522(3) 0.0625(12) Uani 1 1 d . . . . .
H30 H -0.068672 1.221045 0.606448 0.075 Uiso 1 1 calc R U . . .
C31 C -0.4738(7) 1.4738(4) 0.4578(3) 0.0783(15) Uani 1 1 d . . . . .
H31A H -0.445322 1.523072 0.411607 0.094 Uiso 1 1 calc R U . . .
H31B H -0.560147 1.452648 0.437005 0.094 Uiso 1 1 calc R U . . .
N1 N 0.3710(3) 0.9224(2) 0.5179(2) 0.0334(7) Uani 1 1 d . . . . .
N2 N 0.2700(4) 0.7546(2) 0.8528(2) 0.0448(8) Uani 1 1 d . . . . .
N3 N 0.9476(4) 0.0661(2) 0.8833(2) 0.0462(8) Uani 1 1 d . . . . .
N4 N -0.0602(4) 1.1905(2) 0.4773(2) 0.0465(8) Uani 1 1 d . . . . .
O1 O 0.1546(4) 1.0273(3) 0.6536(2) 0.0717(9) Uani 1 1 d . . . . .
O2 O 0.3426(5) 0.9895(3) 0.7474(2) 0.0911(13) Uani 1 1 d . . . . .
O3 O 1.0182(3) 0.5026(2) 0.1416(2) 0.0567(8) Uani 1 1 d . . . . .
O4 O 1.0819(3) 0.3862(2) 0.2603(2) 0.0617(8) Uani 1 1 d . . . . .
O5 O 0.1648(4) 0.9865(3) 0.3185(2) 0.0763(10) Uani 1 1 d . . . . .
H5A H 0.161786 1.047870 0.285096 0.092 Uiso 1 1 d R U . . .
H5B H 0.099816 0.950990 0.314706 0.092 Uiso 1 1 d R U . . .
O6 O 0.1582(4) 0.1765(2) 0.2099(2) 0.0710(9) Uani 1 1 d . . . . .
H6A H 0.132845 0.241209 0.224821 0.085 Uiso 1 1 d R U . . .
H6B H 0.207955 0.173369 0.154301 0.085 Uiso 1 1 d R U . . .
O7 O 0.482(3) 0.0671(17) 0.8524(16) 0.0990(17) Uani 0.190(6) 1 d . U P A 1
H7A H 0.537164 0.012456 0.878633 0.148 Uiso 0.190(6) 1 d R U P A 1
H7B H 0.441574 0.046886 0.815753 0.148 Uiso 0.190(6) 1 d R U P A 1
O7' O 0.4124(6) 0.0120(4) 0.9114(4) 0.0990(17) Uani 0.810(6) 1 d . U P A 2
H7C H 0.390615 0.005668 0.860093 0.148 Uiso 0.810(6) 1 d R U P A 2
H7D H 0.488015 -0.034992 0.927053 0.148 Uiso 0.810(6) 1 d R U P A 2
O8 O 0.1700(4) 0.3773(2) -0.0019(2) 0.0829(11) Uani 1 1 d . . . . .
H8A H 0.112517 0.415156 -0.046831 0.100 Uiso 1 1 d R U . . .
H8B H 0.121327 0.415436 0.043969 0.100 Uiso 1 1 d R U . . .
O9 O 0.3070(5) 0.1648(3) 0.0305(3) 0.1074(15) Uani 1 1 d . . . . .
H9A H 0.264655 0.232100 0.021482 0.129 Uiso 1 1 d R U . . .
H9B H 0.338155 0.119100 -0.005598 0.129 Uiso 1 1 d R U . . .

loop_
_atom_site_aniso_label
_atom_site_aniso_U_11
_atom_site_aniso_U_22
_atom_site_aniso_U_33
_atom_site_aniso_U_23
_atom_site_aniso_U_13
_atom_site_aniso_U_12
AG1 0.03962(19) 0.04277(18) 0.0599(2) -0.00301(14) -0.00547(15) 0.00762(13)
AG2 0.0584(2) 0.02908(16) 0.0673(2) -0.00432(14) -0.00091(18) 0.01319(14)
C1 0.040(2) 0.0280(17) 0.035(2) -0.0014(14) -0.0010(17) -0.0091(15)
C2 0.044(2) 0.046(2) 0.038(2) -0.0051(17) -0.0091(18) -0.0114(18)
C3 0.031(2) 0.044(2) 0.044(2) -0.0017(17) -0.0088(17) -0.0041(16)
C4 0.0309(19) 0.0302(18) 0.039(2) 0.0000(15) -0.0024(16) -0.0072(15)
C5 0.035(2) 0.0360(19) 0.037(2) -0.0023(15) -0.0069(17) -0.0061(16)
C6 0.030(2) 0.0352(19) 0.041(2) -0.0047(16) -0.0003(16) -0.0056(15)
C7 0.041(2) 0.051(2) 0.039(2) -0.0014(18) -0.0075(19) 0.0004(19)
C8 0.035(2) 0.042(2) 0.054(3) -0.0045(18) -0.0074(19) 0.0033(17)
C9 0.031(2) 0.0334(19) 0.048(2) -0.0072(16) 0.0033(17) -0.0071(16)
C10 0.058(3) 0.041(2) 0.035(2) -0.0036(16) 0.0024(19) -0.0061(19)
C11 0.052(3) 0.033(2) 0.043(2) -0.0001(16) -0.0032(19) 0.0011(18)
C12 0.065(3) 0.034(2) 0.035(2) -0.0037(16) -0.001(2) -0.006(2)
C13 0.030(2) 0.042(2) 0.058(3) -0.0155(19) 0.0018(19) -0.0100(17)
C14 0.047(3) 0.030(2) 0.068(3) -0.0004(18) 0.000(2) -0.0083(18)
C15 0.033(2) 0.041(2) 0.072(3) -0.001(2) -0.001(2) -0.0014(18)
C16 0.042(2) 0.0300(19) 0.041(2) 0.0000(15) -0.0059(18) 0.0030(16)
C17 0.040(2) 0.0291(19) 0.069(3) -0.0049(18) -0.010(2) -0.0066(17)
C18 0.033(2) 0.039(2) 0.070(3) -0.0016(19) -0.009(2) -0.0009(17)
C19 0.047(2) 0.034(2) 0.054(3) -0.0054(18) -0.005(2) 0.0079(18)
C20 0.062(3) 0.036(2) 0.057(3) -0.0041(19) 0.004(2) 0.013(2)
C21 0.053(3) 0.028(2) 0.049(3) -0.0002(17) 0.002(2) 0.0070(18)
C22 0.050(3) 0.030(2) 0.146(5) -0.005(3) 0.001(3) -0.003(2)
C23 0.038(3) 0.036(2) 0.147(5) -0.006(3) -0.002(3) -0.001(2)
C24 0.061(3) 0.030(2) 0.112(4) -0.002(2) 0.032(3) -0.004(2)
C25 0.047(3) 0.048(3) 0.119(5) -0.002(3) 0.031(3) 0.005(2)
C26 0.051(3) 0.049(2) 0.065(3) 0.007(2) -0.003(2) -0.005(2)
C27 0.061(3) 0.048(3) 0.085(4) 0.012(3) -0.008(3) -0.001(2)
C28 0.042(3) 0.041(2) 0.102(4) 0.016(3) -0.012(3) -0.011(2)
C29 0.068(3) 0.057(3) 0.094(4) -0.039(3) 0.029(3) -0.014(3)
C30 0.057(3) 0.054(3) 0.071(3) -0.011(2) -0.001(2) -0.007(2)
C31 0.080(4) 0.093(4) 0.071(4) -0.007(3) -0.001(3) -0.038(3)
N1 0.0320(16) 0.0301(15) 0.0347(18) -0.0012(12) -0.0014(13) -0.0046(12)
N2 0.0394(19) 0.0284(16) 0.058(2) -0.0030(14) -0.0041(16) 0.0030(14)
N3 0.046(2) 0.0270(16) 0.055(2) -0.0016(14) 0.0022(17) 0.0033(14)
N4 0.0364(19) 0.0376(17) 0.058(2) -0.0044(16) 0.0000(17) -0.0008(14)
O1 0.052(2) 0.086(2) 0.063(2) -0.0212(17) 0.0063(17) 0.0031(17)
O2 0.112(3) 0.083(2) 0.046(2) -0.0276(17) -0.019(2) 0.028(2)
O3 0.0597(19) 0.0510(17) 0.053(2) -0.0157(14) 0.0087(15) -0.0083(14)
O4 0.0565(19) 0.0416(16) 0.072(2) -0.0125(14) 0.0032(16) 0.0078(14)
O5 0.094(3) 0.077(2) 0.061(2) 0.0000(17) -0.0185(19) -0.0279(19)
O6 0.088(2) 0.0497(17) 0.065(2) -0.0013(15) 0.0006(18) -0.0072(16)
O7 0.105(3) 0.098(3) 0.085(3) -0.018(2) -0.022(2) -0.010(2)
O7' 0.105(3) 0.098(3) 0.085(3) -0.018(2) -0.022(2) -0.010(2)
O8 0.105(3) 0.0550(19) 0.062(2) -0.0095(15) 0.004(2) 0.0143(18)
O9 0.157(4) 0.060(2) 0.086(3) 0.0009(19) -0.006(3) -0.005(2)

loop_
_atom_type_symbol
_atom_type_description
_atom_type_scat_dispersion_real
_atom_type_scat_dispersion_imag
_atom_type_scat_source
C C 0.0033 0.0016 'International Tables Vol C Tables 4.2.6.8 and 6.1.1.4'
H H 0.0000 0.0000 'International Tables Vol C Tables 4.2.6.8 and 6.1.1.4'
N N 0.0061 0.0033 'International Tables Vol C Tables 4.2.6.8 and 6.1.1.4'
O O 0.0106 0.0060 'International Tables Vol C Tables 4.2.6.8 and 6.1.1.4'
Ag Ag -0.8971 1.1015 'International Tables Vol C Tables 4.2.6.8 and 6.1.1.4'

loop_
_geom_angle_atom_site_label_1
_geom_angle_atom_site_label_2
_geom_angle_atom_site_label_3
_geom_angle
_geom_angle_site_symmetry_1
_geom_angle_site_symmetry_3
N4 AG1 N1 162.82(12) . .
N4 AG1 O1 96.65(11) . .
N1 AG1 O1 70.42(10) . .
N4 AG1 O5 100.76(12) . .
N1 AG1 O5 94.52(10) . .
O1 AG1 O5 158.59(10) . .
N4 AG1 AG1 77.32(9) . 2_576
N1 AG1 AG1 111.63(7) . 2_576
O1 AG1 AG1 85.04(8) . 2_576
O5 AG1 AG1 86.71(8) . 2_576
N3 AG2 N2 176.61(13) 1_465 .
N1 C1 C2 121.0(3) . .
N1 C1 C12 118.1(3) . .
C2 C1 C12 120.8(3) . .
C1 C2 C3 120.0(3) . .
C1 C2 H2 120.0 . .
C3 C2 H2 120.0 . .
C2 C3 C4 120.0(3) . .
C2 C3 H3 120.0 . .
C4 C3 H3 120.0 . .
C3 C4 C5 115.9(3) . .
C3 C4 C6 122.0(3) . .
C5 C4 C6 122.0(3) . .
N1 C5 C4 124.0(3) . .
N1 C5 H5 118.0 . .
C4 C5 H5 118.0 . .
C11 C6 C7 117.1(3) . .
C11 C6 C4 122.8(3) . .
C7 C6 C4 120.2(3) . .
C8 C7 C6 121.6(4) . .
C8 C7 H7 119.2 . .
C6 C7 H7 119.2 . .
C7 C8 C9 121.3(3) . .
C7 C8 H8 119.3 . .
C9 C8 H8 119.3 . .
C8 C9 C10 117.3(3) . .
C8 C9 C13 120.1(3) . .
C10 C9 C13 122.6(4) . .
C11 C10 C9 121.5(4) . .
C11 C10 H10 119.3 . .
C9 C10 H10 119.3 . .
C10 C11 C6 121.1(3) . .
C10 C11 H11 119.4 . .
C6 C11 H11 119.4 . .
O1 C12 O2 125.9(4) . .
O1 C12 C1 118.9(4) . .
O2 C12 C1 115.1(4) . .
O4 C13 O3 125.9(4) . .
O4 C13 C9 116.8(4) . .
O3 C13 C9 117.3(3) . .
N2 C14 C15 123.3(4) . .
N2 C14 H14 118.3 . .
C15 C14 H14 118.3 . .
C14 C15 C16 119.4(4) . .
C14 C15 H15 120.3 . .
C16 C15 H15 120.3 . .
C17 C16 C15 117.4(3) . .
C17 C16 C19 120.8(4) . .
C15 C16 C19 121.8(4) . .
C16 C17 C18 120.3(4) . .
C16 C17 H17 119.9 . .
C18 C17 H17 119.9 . .
N2 C18 C17 122.5(4) . .
N2 C18 H18 118.8 . .
C17 C18 H18 118.8 . .
C20 C19 C16 110.7(3) . .
C20 C19 H19A 109.5 . .
C16 C19 H19A 109.5 . .
C20 C19 H19B 109.5 . .
C16 C19 H19B 109.5 . .
H19A C19 H19B 108.1 . .
C19 C20 C21 111.3(3) . .
C19 C20 H20A 109.4 . .
C21 C20 H20A 109.4 . .
C19 C20 H20B 109.4 . .
C21 C20 H20B 109.4 . .
H20A C20 H20B 108.0 . .
C22 C21 C25 116.3(4) . .
C22 C21 C20 121.1(4) . .
C25 C21 C20 122.6(4) . .
C21 C22 C23 120.6(4) . .
C21 C22 H22 119.7 . .
C23 C22 H22 119.7 . .
N3 C23 C22 122.8(4) . .
N3 C23 H23 118.6 . .
C22 C23 H23 118.6 . .
N3 C24 C25 123.6(4) . .
N3 C24 H24 118.2 . .
C25 C24 H24 118.2 . .
C21 C25 C24 120.1(4) . .
C21 C25 H25 120.0 . .
C24 C25 H25 120.0 . .
N4 C26 C27 124.7(5) . .
N4 C26 H26 117.6 . .
C27 C26 H26 117.6 . .
C28 C27 C26 120.3(5) . .
C28 C27 H27 119.9 . .
C26 C27 H27 119.9 . .
C27 C28 C29 118.0(4) . .
C27 C28 C31 117.0(5) . .
C29 C28 C31 125.0(5) . .
C28 C29 C30 119.6(5) . .
C28 C29 H29 120.2 . .
C30 C29 H29 120.2 . .
N4 C30 C29 120.7(5) . .
N4 C30 H30 119.7 . .
C29 C30 H30 119.7 . .
C31 C31 C28 111.1(6) 2_486 .
C31 C31 H31A 109.4 2_486 .
C28 C31 H31A 109.4 . .
C31 C31 H31B 109.4 2_486 .
C28 C31 H31B 109.4 . .
H31A C31 H31B 108.0 . .
C1 N1 C5 118.9(3) . .
C1 N1 AG1 117.5(2) . .
C5 N1 AG1 123.4(2) . .
C18 N2 C14 117.2(3) . .
C18 N2 AG2 122.1(3) . .
C14 N2 AG2 120.7(3) . .
C24 N3 C23 116.5(3) . .
C24 N3 AG2 123.7(3) . 1_645
C23 N3 AG2 119.8(3) . 1_645
C30 N4 C26 116.7(4) . .
C30 N4 AG1 120.5(3) . .
C26 N4 AG1 122.7(3) . .
C12 O1 AG1 110.0(3) . .
AG1 O5 H5A 102.1 . .
AG1 O5 H5B 109.4 . .
H5A O5 H5B 123.8 . .
H6A O6 H6B 107.3 . .
H7Aa O7a H7B 105.3 . .
H7Cb O7'b H7D 112.7 . .
H8A O8 H8B 99.2 . .
H9A O9 H9B 129.7 . .

loop_
_geom_bond_atom_site_label_1
_geom_bond_atom_site_label_2
_geom_bond_distance
_geom_bond_site_symmetry_2
AG1 N4 2.207(3) .
AG1 N1 2.237(3) .
AG1 O1 2.533(3) .
AG1 O5 2.545(3) .
AG1 AG1 3.0987(7) 2_576
AG2 N3 2.126(3) 1_465
AG2 N2 2.127(3) .
C1 N1 1.334(4) .
C1 C2 1.378(5) .
C1 C12 1.533(5) .
C2 C3 1.379(5) .
C2 H2 0.9300 .
C3 C4 1.390(5) .
C3 H3 0.9300 .
C4 C5 1.396(5) .
C4 C6 1.481(5) .
C5 N1 1.336(4) .
C5 H5 0.9300 .
C6 C11 1.382(5) .
C6 C7 1.392(5) .
C7 C8 1.374(5) .
C7 H7 0.9300 .
C8 C9 1.375(5) .
C8 H8 0.9300 .
C9 C10 1.390(5) .
C9 C13 1.521(5) .
C10 C11 1.378(5) .
C10 H10 0.9300 .
C11 H11 0.9300 .
C12 O1 1.224(5) .
C12 O2 1.226(5) .
C13 O4 1.249(4) .
C13 O3 1.252(5) .
C14 N2 1.336(5) .
C14 C15 1.371(5) .
C14 H14 0.9300 .
C15 C16 1.377(5) .
C15 H15 0.9300 .
C16 C17 1.371(5) .
C16 C19 1.513(5) .
C17 C18 1.376(5) .
C17 H17 0.9300 .
C18 N2 1.332(5) .
C18 H18 0.9300 .
C19 C20 1.508(5) .
C19 H19A 0.9700 .
C19 H19B 0.9700 .
C20 C21 1.514(5) .
C20 H20A 0.9700 .
C20 H20B 0.9700 .
C21 C22 1.350(6) .
C21 C25 1.351(6) .
C22 C23 1.383(6) .
C22 H22 0.9300 .
C23 N3 1.314(5) .
C23 H23 0.9300 .
C24 N3 1.301(5) .
C24 C25 1.385(6) .
C24 H24 0.9300 .
C25 H25 0.9300 .
C26 N4 1.341(5) .
C26 C27 1.344(6) .
C26 H26 0.9300 .
C27 C28 1.337(7) .
C27 H27 0.9300 .
C28 C29 1.374(7) .
C28 C31 1.593(7) .
C29 C30 1.426(6) .
C29 H29 0.9300 .
C30 N4 1.328(5) .
C30 H30 0.9300 .
C31 C31 1.434(9) 2_486
C31 H31A 0.9700 .
C31 H31B 0.9700 .
N3 AG2 2.126(3) 1_645
O5 H5A 0.9060 .
O5 H5B 0.8500 .
O6 H6A 0.8522 .
O6 H6B 0.8871 .
O7a H7A 0.8287 .
O7a H7B 0.7783 .
O7'b H7C 0.8133 .
O7'b H7D 0.8000 .
O8 H8A 0.8970 .
O8 H8B 0.8703 .
O9 H9A 0.8560 .
O9 H9B 0.7999 .
